data_7048430
loop_
_publ_author_name
'Rajput, Amit'
'Saha, Anannya'
'Barman, Suman K.'
'Lloret, Francesc'
'Mukherjee, Rabindranath'

_publ_section_title
;
 [Cu<sup>II</sup>{(L<sup>ISQ</sup>)&#x02D9;<sup>-</sup>}<sub>2</sub>]
 (H<sub>2</sub>L: thioether-appended o-aminophenol ligand) monocation
 triggers change in donor site from N<sub>2</sub>O<sub>2</sub> to
 N<sub>2</sub>O<sub>(2)</sub>S and valence-tautomerism.
;
_journal_issue 5
_journal_name_full 'Dalton transactions (Cambridge, England : 2003)'
_journal_page_first 1795
_journal_page_last 1813
_journal_paper_doi 10.1039/c8dt03778g
_journal_volume 48
_journal_year 2019
_chemical_formula_moiety 'C54 H62 Cu N2 O2 S2, F6 P'
_chemical_formula_sum 'C54 H62 Cu F6 N2 O2 P S2'
_chemical_formula_weight 1043.68
_space_group_crystal_system triclinic
_space_group_IT_number 2
_space_group_name_Hall '-P 1'
_space_group_name_H-M_alt 'P -1'
_symmetry_space_group_name_Hall '-P 1'
_symmetry_space_group_name_H-M 'P -1'
_atom_sites_solution_hydrogens geom
_audit_creation_date 2018-10-22
_audit_creation_method
;
Olex2 1.2
(compiled 2018.05.29 svn.r3508 for OlexSys, GUI svn.r5506)
;
_audit_update_record
;
2018-11-12 deposited with the CCDC.
2018-12-21 downloaded from the CCDC.
;
_cell_angle_alpha 93.861(2)
_cell_angle_beta 103.627(2)
_cell_angle_gamma 92.205(2)
_cell_formula_units_Z 2
_cell_length_a 9.9852(7)
_cell_length_b 13.7894(9)
_cell_length_c 19.6154(12)
_cell_measurement_reflns_used 7880
_cell_measurement_temperature 293(2)
_cell_measurement_theta_max 28.5
_cell_measurement_theta_min 2.5
_cell_volume 2614.7(3)
_computing_molecular_graphics 'Olex2 (Dolomanov et al., 2009)'
_computing_publication_material 'Olex2 (Dolomanov et al., 2009)'
_computing_structure_refinement 'ShelXL (Sheldrick, 2015)'
_diffrn_ambient_temperature 293(2)
_diffrn_measured_fraction_theta_full 0.997
_diffrn_measured_fraction_theta_max 0.995
_diffrn_measurement_device_type 'CCD area detector'
_diffrn_measurement_method 'phi and omega scans'
_diffrn_radiation_type MoK\a
_diffrn_radiation_wavelength 0.71073
_diffrn_reflns_av_R_equivalents 0.0444
_diffrn_reflns_av_unetI/netI 0.0572
_diffrn_reflns_Laue_measured_fraction_full 0.997
_diffrn_reflns_Laue_measured_fraction_max 0.995
_diffrn_reflns_limit_h_max 13
_diffrn_reflns_limit_h_min -13
_diffrn_reflns_limit_k_max 18
_diffrn_reflns_limit_k_min -18
_diffrn_reflns_limit_l_max 26
_diffrn_reflns_limit_l_min -26
_diffrn_reflns_number 41663
_diffrn_reflns_point_group_measured_fraction_full 0.997
_diffrn_reflns_point_group_measured_fraction_max 0.995
_diffrn_reflns_theta_full 25.242
_diffrn_reflns_theta_max 28.316
_diffrn_reflns_theta_min 2.567
_exptl_absorpt_coefficient_mu 0.591
_exptl_absorpt_correction_T_max 0.757
_exptl_absorpt_correction_T_min 0.589
_exptl_absorpt_correction_type empirical
_exptl_absorpt_process_details '(Trueblood et al., Acta Crystallogr Sect. A. 1996)'
_exptl_crystal_colour purple
_exptl_crystal_density_diffrn 1.326
_exptl_crystal_description needle
_exptl_crystal_F_000 1092
_exptl_crystal_size_max 1
_exptl_crystal_size_mid 0.8
_exptl_crystal_size_min 0.5
_exptl_transmission_factor_max 0.744
_exptl_transmission_factor_min 0.548
_refine_diff_density_max 0.826
_refine_diff_density_min -0.788
_refine_diff_density_rms 0.072
_refine_ls_extinction_method none
_refine_ls_goodness_of_fit_ref 1.024
_refine_ls_hydrogen_treatment constr
_refine_ls_matrix_type full
_refine_ls_number_parameters 629
_refine_ls_number_reflns 12965
_refine_ls_number_restraints 0
_refine_ls_restrained_S_all 1.024
_refine_ls_R_factor_all 0.1216
_refine_ls_R_factor_gt 0.0704
_refine_ls_shift/su_max 0.000
_refine_ls_shift/su_mean 0.000
_refine_ls_structure_factor_coef Fsqd
_refine_ls_weighting_details 'w=1/[\s^2^(Fo^2^)+(0.0946P)^2^+2.9984P] where P=(Fo^2^+2Fc^2^)/3'
_refine_ls_weighting_scheme calc
_refine_ls_wR_factor_gt 0.1804
_refine_ls_wR_factor_ref 0.2178
_reflns_Friedel_coverage 0.000
_reflns_number_gt 7879
_reflns_number_total 12965
_reflns_threshold_expression 'I > 2\s(I)'
_cod_data_source_file c8dt03778g2.cif
_cod_data_source_block 2-293k
_cod_depositor_comments 'Adding full bibliography for 7048429--7048431.cif.'
_cod_database_code 7048430
_shelx_shelxl_version_number 2017/1
_shelx_space_group_comment
;
The symmetry employed for this shelxl refinement is uniquely defined
by the following loop, which should always be used as a source of
symmetry information in preference to the above space-group names.
They are only intended as comments.
;
_shelx_estimated_absorpt_t_max 0.757
_shelx_estimated_absorpt_t_min 0.589
_olex2_refinement_description
;
1. Fixed Uiso
 At 1.2 times of:
  All C(H) groups, All C(H,H) groups
 At 1.5 times of:
  All C(H,H,H) groups
2. Uiso/Uaniso restraints and constraints
Uanis(C39) = Uanis(C2AA)
Uanis(C0AA) = Uanis(C37)
Uanis(C38) = Uanis(C1AA)
Uanis(F3) = Uanis(F0AA) = Uanis(F5) = Uanis(F1AA) = Uanis(F4) = Uanis(F2AA) =
Uanis(F6) = Uanis(F3AA)
3. Others
 Sof(C0AA)=Sof(H0AA)=Sof(H0AB)=Sof(H0AC)=Sof(C1AA)=Sof(H1AA)=Sof(H1AB)=
 Sof(H1AC)=Sof(C2AA)=Sof(H2AA)=Sof(H2AB)=Sof(H2AC)=1-FVAR(1)
 Sof(C38)=Sof(H38A)=Sof(H38B)=Sof(H38C)=Sof(C39)=Sof(H39A)=Sof(H39B)=Sof(H39C)=
 Sof(C37)=Sof(H37A)=Sof(H37B)=Sof(H37C)=FVAR(1)
 Fixed Sof: F6(0.5) F5(0.5) F4(0.5) F3(0.5) F2AA(0.5) F1AA(0.5) F0AA(0.5)
 F3AA(0.5)
4.a Secondary CH2 refined with riding coordinates:
 C48(H48A,H48B), C21(H21A,H21B)
4.b Me refined with riding coordinates:
 C0AA(H0AA,H0AB,H0AC), C1AA(H1AA,H1AB,H1AC), C2AA(H2AA,H2AB,H2AC)
4.c Aromatic/amide H refined with riding coordinates:
 C46(H46), C40(H40), C19(H19), C7(H7), C13(H13), C44(H44), C34(H34), C17(H17),
 C50(H50), C45(H45), C54(H54), C26(H26), C16(H16), C27(H27), C52(H52), C18(H18),
  C24(H24), C51(H51), C43(H43), C25(H25), C23(H23), C53(H53)
4.d Idealised Me refined as rotating group:
 C6(H6A,H6B,H6C), C38(H38A,H38B,H38C), C4(H4A,H4B,H4C), C11(H11A,H11B,H11C),
 C32(H32A,H32B,H32C), C9(H9A,H9B,H9C), C39(H39A,H39B,H39C), C37(H37A,H37B,H37C),
  C10(H10A,H10B,H10C), C33(H33A,H33B,H33C), C5(H5A,H5B,H5C), C31(H31A,H31B,H31C)
;
_olex2_submission_special_instructions 'No special instructions were received'

loop_
_space_group_symop_operation_xyz
'x, y, z'
'-x, -y, -z'

loop_
_atom_site_label
_atom_site_type_symbol
_atom_site_fract_x
_atom_site_fract_y
_atom_site_fract_z
_atom_site_U_iso_or_equiv
_atom_site_adp_type
_atom_site_occupancy
_atom_site_site_symmetry_order
_atom_site_calc_flag
_atom_site_refinement_flags_posn
_atom_site_refinement_flags_occupancy
_atom_site_disorder_assembly
_atom_site_disorder_group
Cu Cu 0.28043(5) 0.20325(4) 0.20946(2) 0.04745(16) Uani 1 1 d . . . .
S2 S 0.43166(11) 0.08031(8) 0.20367(5) 0.0503(2) Uani 1 1 d . . . .
S1 S 0.34699(11) 0.43013(8) 0.22617(5) 0.0524(3) Uani 1 1 d . . . .
N1 N 0.2531(3) 0.2675(2) 0.12058(14) 0.0378(6) Uani 1 1 d . . . .
C8 C -0.0314(4) 0.2871(3) -0.03143(19) 0.0439(8) Uani 1 1 d . . . .
O1 O 0.0855(3) 0.1208(2) 0.13434(14) 0.0529(7) Uani 1 1 d . . . .
O2 O 0.1129(3) 0.2570(2) 0.24881(14) 0.0552(7) Uani 1 1 d . . . .
N2 N 0.3543(3) 0.2080(2) 0.31143(16) 0.0429(7) Uani 1 1 d . . . .
C15 C 0.3629(4) 0.3263(3) 0.10739(19) 0.0402(8) Uani 1 1 d . . . .
C6 C -0.1443(6) -0.0195(3) 0.0502(3) 0.0856(17) Uani 1 1 d . . . .
H6A H -0.135405 -0.035602 0.003153 0.128 Uiso 1 1 calc GR . . .
H6B H -0.206738 -0.066495 0.062115 0.128 Uiso 1 1 calc GR . . .
H6C H -0.055520 -0.019984 0.082422 0.128 Uiso 1 1 calc GR . . .
C46 C 0.6658(4) 0.0748(3) 0.3093(3) 0.0607(11) Uani 1 1 d . . . .
H46 H 0.697287 0.033643 0.277662 0.073 Uiso 1 1 calc R . . .
C2 C -0.0980(4) 0.1577(3) 0.03970(19) 0.0428(8) Uani 1 1 d . . . .
C36 C 0.2102(4) 0.2330(3) 0.53848(19) 0.0495(9) Uani 1 1 d . . . .
C1 C 0.0406(4) 0.1725(3) 0.08667(18) 0.0390(7) Uani 1 1 d . . . .
C29 C 0.0562(4) 0.3184(3) 0.3549(2) 0.0434(8) Uani 1 1 d . . . .
C20 C 0.4239(4) 0.4038(3) 0.1558(2) 0.0436(8) Uani 1 1 d . . . .
C38 C 0.2351(9) 0.3297(5) 0.5805(3) 0.083(2) Uani 0.825(6) 1 d . P A 1
H38A H 0.318450 0.361428 0.574579 0.124 Uiso 0.825(6) 1 calc GR P A 1
H38B H 0.243983 0.320080 0.629332 0.124 Uiso 0.825(6) 1 calc GR P A 1
H38C H 0.158883 0.369454 0.564435 0.124 Uiso 0.825(6) 1 calc GR P A 1
C40 C 0.2848(4) 0.2096(3) 0.4237(2) 0.0470(9) Uani 1 1 d . . . .
H40 H 0.356846 0.173408 0.445818 0.056 Uiso 1 1 calc R . . .
C30 C -0.0618(4) 0.3787(3) 0.3195(2) 0.0521(10) Uani 1 1 d . . . .
C22 C 0.3971(5) 0.5531(3) 0.3405(2) 0.0622(12) Uani 1 1 d . . . .
C19 C 0.5342(4) 0.4583(3) 0.1429(3) 0.0596(11) Uani 1 1 d . . . .
H19 H 0.575737 0.510554 0.174192 0.072 Uiso 1 1 calc R . . .
C12 C -0.0843(4) 0.3425(3) -0.0954(2) 0.0545(10) Uani 1 1 d . . . .
C3 C -0.2001(4) 0.0816(3) 0.0549(2) 0.0546(10) Uani 1 1 d . . . .
C7 C -0.1252(4) 0.2132(3) -0.0155(2) 0.0476(9) Uani 1 1 d . . . .
H7 H -0.211880 0.203325 -0.046262 0.057 Uiso 1 1 calc R . . .
C13 C 0.0958(4) 0.3041(3) 0.01117(18) 0.0422(8) Uani 1 1 d . . . .
H13 H 0.157028 0.349837 0.000472 0.051 Uiso 1 1 calc R . . .
C35 C 0.1954(4) 0.2464(3) 0.46030(19) 0.0452(8) Uani 1 1 d . . . .
C44 C 0.7044(5) 0.1623(4) 0.4203(3) 0.0681(13) Uani 1 1 d . . . .
H44 H 0.761651 0.180032 0.464494 0.082 Uiso 1 1 calc R . . .
C4 C -0.2244(6) 0.1044(4) 0.1278(3) 0.0808(16) Uani 1 1 d . . . .
H4A H -0.137898 0.107267 0.162219 0.121 Uiso 1 1 calc GR . . .
H4B H -0.284955 0.054328 0.137777 0.121 Uiso 1 1 calc GR . . .
H4C H -0.265685 0.165954 0.129555 0.121 Uiso 1 1 calc GR . . .
C34 C 0.0854(4) 0.3024(3) 0.42454(19) 0.0452(8) Uani 1 1 d . . . .
H34 H 0.029247 0.330123 0.451312 0.054 Uiso 1 1 calc R . . .
C17 C 0.5235(5) 0.3592(4) 0.0372(3) 0.0711(13) Uani 1 1 d . . . .
H17 H 0.557751 0.344475 -0.002185 0.085 Uiso 1 1 calc R . . .
C11 C 0.0217(5) 0.4212(4) -0.1044(3) 0.0758(15) Uani 1 1 d . . . .
H11A H 0.042611 0.466996 -0.063715 0.114 Uiso 1 1 calc GR . . .
H11B H -0.015745 0.454483 -0.145503 0.114 Uiso 1 1 calc GR . . .
H11C H 0.104477 0.391488 -0.109508 0.114 Uiso 1 1 calc GR . . .
C32 C -0.1719(5) 0.3141(4) 0.2678(3) 0.0802(15) Uani 1 1 d . . . .
H32A H -0.131807 0.282187 0.232980 0.120 Uiso 1 1 calc GR . . .
H32B H -0.244392 0.353147 0.245135 0.120 Uiso 1 1 calc GR . . .
H32C H -0.209187 0.266093 0.292528 0.120 Uiso 1 1 calc GR . . .
C49 C 0.2775(5) -0.0351(3) 0.2757(2) 0.0552(10) Uani 1 1 d . . . .
C48 C 0.3373(5) -0.0336(3) 0.2130(3) 0.0642(12) Uani 1 1 d . . . .
H48A H 0.262967 -0.047305 0.171178 0.077 Uiso 1 1 calc R . . .
H48B H 0.399672 -0.086105 0.214549 0.077 Uiso 1 1 calc R . . .
C42 C 0.4853(4) 0.1713(3) 0.33657(19) 0.0446(8) Uani 1 1 d . . . .
C9 C -0.1151(6) 0.2699(5) -0.1611(3) 0.0877(17) Uani 1 1 d . . . .
H9A H -0.035342 0.233451 -0.161674 0.132 Uiso 1 1 calc GR . . .
H9B H -0.137762 0.304833 -0.202654 0.132 Uiso 1 1 calc GR . . .
H9C H -0.191561 0.226117 -0.159961 0.132 Uiso 1 1 calc GR . . .
C41 C 0.2673(4) 0.2268(3) 0.3513(2) 0.0432(8) Uani 1 1 d . . . .
C50 C 0.1408(5) -0.0164(4) 0.2706(3) 0.0772(15) Uani 1 1 d . . . .
H50 H 0.084416 -0.002357 0.227841 0.093 Uiso 1 1 calc R . . .
C45 C 0.7487(5) 0.1000(4) 0.3750(3) 0.0730(14) Uani 1 1 d . . . .
H45 H 0.834923 0.074361 0.388390 0.088 Uiso 1 1 calc R . . .
C39 C 0.0805(6) 0.1783(6) 0.5483(3) 0.080(2) Uani 0.825(6) 1 d . P A 1
H39A H 0.091413 0.167285 0.597042 0.120 Uiso 0.825(6) 1 calc GR P A 1
H39B H 0.066905 0.116884 0.520733 0.120 Uiso 0.825(6) 1 calc GR P A 1
H39C H 0.001888 0.216277 0.533177 0.120 Uiso 0.825(6) 1 calc GR P A 1
C37 C 0.3329(7) 0.1712(5) 0.5697(3) 0.0741(18) Uani 0.825(6) 1 d . P A 1
H37A H 0.417919 0.204869 0.568022 0.111 Uiso 0.825(6) 1 calc GR P A 1
H37B H 0.323674 0.109528 0.542664 0.111 Uiso 0.825(6) 1 calc GR P A 1
H37C H 0.333249 0.160773 0.617597 0.111 Uiso 0.825(6) 1 calc GR P A 1
C54 C 0.3567(6) -0.0562(4) 0.3395(3) 0.0748(14) Uani 1 1 d . . . .
H54 H 0.448257 -0.070531 0.343131 0.090 Uiso 1 1 calc R . . .
C26 C 0.2715(8) 0.6691(5) 0.3923(4) 0.105(2) Uani 1 1 d . . . .
H26 H 0.230645 0.728589 0.391164 0.126 Uiso 1 1 calc R . . .
C28 C 0.1409(4) 0.2696(3) 0.31385(18) 0.0426(8) Uani 1 1 d . . . .
C16 C 0.4133(4) 0.3043(3) 0.0483(2) 0.0552(10) Uani 1 1 d . . . .
H16 H 0.372888 0.252581 0.016201 0.066 Uiso 1 1 calc R . . .
C47 C 0.5355(4) 0.1103(3) 0.2897(2) 0.0441(8) Uani 1 1 d . . . .
C27 C 0.3365(6) 0.6408(4) 0.3413(3) 0.0794(15) Uani 1 1 d . . . .
H27 H 0.340103 0.681970 0.306062 0.095 Uiso 1 1 calc R . . .
C52 C 0.1716(10) -0.0380(5) 0.3932(4) 0.104(2) Uani 1 1 d . . . .
H52 H 0.135870 -0.038348 0.432925 0.125 Uiso 1 1 calc R . . .
C10 C -0.2157(6) 0.3908(4) -0.0884(3) 0.0883(18) Uani 1 1 d . . . .
H10A H -0.284164 0.341847 -0.084830 0.132 Uiso 1 1 calc GR . . .
H10B H -0.249728 0.425919 -0.128993 0.132 Uiso 1 1 calc GR . . .
H10C H -0.195850 0.435043 -0.046900 0.132 Uiso 1 1 calc GR . . .
C18 C 0.5818(5) 0.4348(4) 0.0840(3) 0.0729(14) Uani 1 1 d . . . .
H18 H 0.655811 0.471559 0.075964 0.087 Uiso 1 1 calc R . . .
C24 C 0.3258(9) 0.5251(6) 0.4461(3) 0.111(3) Uani 1 1 d . . . .
H24 H 0.323168 0.485483 0.482401 0.133 Uiso 1 1 calc R . . .
C33 C -0.1278(6) 0.4284(5) 0.3739(3) 0.094(2) Uani 1 1 d . . . .
H33A H -0.168286 0.380006 0.397021 0.141 Uiso 1 1 calc GR . . .
H33B H -0.198169 0.468871 0.350947 0.141 Uiso 1 1 calc GR . . .
H33C H -0.058800 0.467738 0.407940 0.141 Uiso 1 1 calc GR . . .
C51 C 0.0891(7) -0.0187(5) 0.3298(4) 0.099(2) Uani 1 1 d . . . .
H51 H -0.003243 -0.007003 0.326557 0.118 Uiso 1 1 calc R . . .
C43 C 0.5758(4) 0.2001(3) 0.4021(2) 0.0556(10) Uani 1 1 d . . . .
H43 H 0.548887 0.244720 0.433296 0.067 Uiso 1 1 calc R . . .
C5 C -0.3390(6) 0.0826(5) 0.0023(3) 0.106(2) Uani 1 1 d . . . .
H5A H -0.368833 0.147970 0.000771 0.159 Uiso 1 1 calc GR . . .
H5B H -0.405625 0.041559 0.016575 0.159 Uiso 1 1 calc GR . . .
H5C H -0.330062 0.059059 -0.043467 0.159 Uiso 1 1 calc GR . . .
C25 C 0.2658(8) 0.6113(6) 0.4444(4) 0.110(2) Uani 1 1 d . . . .
H25 H 0.220794 0.630824 0.479065 0.132 Uiso 1 1 calc R . . .
C21 C 0.4627(5) 0.5234(4) 0.2817(3) 0.0797(15) Uani 1 1 d . . . .
H21A H 0.552269 0.498021 0.300003 0.096 Uiso 1 1 calc R . . .
H21B H 0.474876 0.578622 0.255168 0.096 Uiso 1 1 calc R . . .
C31 C -0.0046(6) 0.4562(4) 0.2803(3) 0.0852(17) Uani 1 1 d . . . .
H31A H 0.065407 0.496770 0.312927 0.128 Uiso 1 1 calc GR . . .
H31B H -0.077798 0.495312 0.258600 0.128 Uiso 1 1 calc GR . . .
H31C H 0.034609 0.425243 0.244824 0.128 Uiso 1 1 calc GR . . .
C23 C 0.3916(7) 0.4954(4) 0.3935(3) 0.0867(17) Uani 1 1 d . . . .
H23 H 0.432029 0.435674 0.394714 0.104 Uiso 1 1 calc R . . .
C14 C 0.1373(3) 0.2522(2) 0.07260(17) 0.0366(7) Uani 1 1 d . . . .
C53 C 0.3047(8) -0.0566(5) 0.3977(3) 0.096(2) Uani 1 1 d . . . .
H53 H 0.361218 -0.069668 0.440691 0.115 Uiso 1 1 calc R . . .
P1 P 0.65971(15) -0.22361(9) 0.18965(7) 0.0661(3) Uani 1 1 d . . . .
F1 F 0.5920(8) -0.1385(5) 0.1529(4) 0.223(4) Uani 1 1 d . . . .
F2 F 0.7262(8) -0.3062(5) 0.2302(3) 0.210(3) Uani 1 1 d . . . .
F6 F 0.7290(12) -0.2391(9) 0.1263(6) 0.1523(14) Uani 0.5 1 d . P . .
F5 F 0.5858(12) -0.2005(9) 0.2526(6) 0.1523(14) Uani 0.5 1 d . P . .
F4 F 0.5231(11) -0.2756(8) 0.1467(6) 0.1523(14) Uani 0.5 1 d . P . .
F3 F 0.7901(11) -0.1687(8) 0.2345(6) 0.1523(14) Uani 0.5 1 d . P . .
C0AA C 0.078(3) 0.273(3) 0.5636(14) 0.0741(18) Uani 0.175(6) 1 d . P A 2
H0AA H 0.072376 0.341103 0.557625 0.111 Uiso 0.175(6) 1 calc R P A 2
H0AB H -0.004896 0.238540 0.535807 0.111 Uiso 0.175(6) 1 calc R P A 2
H0AC H 0.086637 0.262020 0.612309 0.111 Uiso 0.175(6) 1 calc R P A 2
C1AA C 0.222(4) 0.134(2) 0.5462(15) 0.083(2) Uani 0.175(6) 1 d . P A 2
H1AA H 0.231709 0.121936 0.594706 0.124 Uiso 0.175(6) 1 calc R P A 2
H1AB H 0.141073 0.098476 0.518005 0.124 Uiso 0.175(6) 1 calc R P A 2
H1AC H 0.301879 0.112888 0.531159 0.124 Uiso 0.175(6) 1 calc R P A 2
C2AA C 0.335(3) 0.301(3) 0.5755(16) 0.080(2) Uani 0.175(6) 1 d . P A 2
H2AA H 0.315505 0.366935 0.566550 0.120 Uiso 0.175(6) 1 calc R P A 2
H2AB H 0.355324 0.294254 0.625226 0.120 Uiso 0.175(6) 1 calc R P A 2
H2AC H 0.413904 0.283521 0.557809 0.120 Uiso 0.175(6) 1 calc R P A 2
F2AA F 0.6334(11) -0.3071(8) 0.1318(5) 0.1523(14) Uani 0.5 1 d . P . .
F1AA F 0.5345(11) -0.2530(9) 0.2209(6) 0.1523(14) Uani 0.5 1 d . P . .
F0AA F 0.6859(12) -0.1488(8) 0.2535(6) 0.1523(14) Uani 0.5 1 d . P . .
F3AA F 0.7847(12) -0.1963(9) 0.1601(6) 0.1523(14) Uani 0.5 1 d . P . .

loop_
_atom_site_aniso_label
_atom_site_aniso_U_11
_atom_site_aniso_U_22
_atom_site_aniso_U_33
_atom_site_aniso_U_23
_atom_site_aniso_U_13
_atom_site_aniso_U_12
Cu 0.0452(3) 0.0551(3) 0.0419(3) 0.0148(2) 0.0066(2) 0.0047(2)
S2 0.0511(6) 0.0588(6) 0.0425(5) 0.0016(4) 0.0147(4) 0.0045(5)
S1 0.0570(6) 0.0500(6) 0.0484(6) -0.0034(4) 0.0131(5) -0.0099(5)
N1 0.0382(15) 0.0388(15) 0.0343(15) 0.0001(11) 0.0060(12) -0.0016(12)
C8 0.043(2) 0.047(2) 0.0396(19) 0.0054(15) 0.0048(15) 0.0012(16)
O1 0.0547(16) 0.0567(16) 0.0461(15) 0.0184(12) 0.0075(12) -0.0080(13)
O2 0.0514(16) 0.0719(19) 0.0414(15) 0.0080(13) 0.0077(12) 0.0088(14)
N2 0.0503(18) 0.0393(16) 0.0441(17) 0.0069(13) 0.0194(14) 0.0087(13)
C15 0.0335(17) 0.0434(19) 0.0429(19) 0.0097(15) 0.0064(14) 0.0002(14)
C6 0.107(4) 0.051(3) 0.108(4) -0.006(3) 0.052(4) -0.026(3)
C46 0.049(2) 0.061(3) 0.072(3) 0.008(2) 0.013(2) 0.014(2)
C2 0.0414(19) 0.045(2) 0.0408(19) -0.0012(15) 0.0096(15) -0.0097(15)
C36 0.052(2) 0.063(2) 0.0347(19) 0.0062(17) 0.0107(16) 0.0058(19)
C1 0.0438(19) 0.0394(18) 0.0346(18) 0.0016(14) 0.0117(15) -0.0011(15)
C29 0.044(2) 0.0413(19) 0.045(2) 0.0052(15) 0.0106(16) 0.0054(15)
C20 0.0380(19) 0.045(2) 0.045(2) 0.0089(16) 0.0038(15) -0.0019(15)
C38 0.126(6) 0.074(4) 0.041(3) 0.000(3) 0.008(3) 0.010(4)
C40 0.045(2) 0.055(2) 0.041(2) 0.0059(16) 0.0093(16) 0.0075(17)
C30 0.049(2) 0.057(2) 0.052(2) 0.0092(18) 0.0117(18) 0.0156(18)
C22 0.064(3) 0.061(3) 0.051(3) -0.012(2) 0.000(2) -0.013(2)
C19 0.050(2) 0.059(3) 0.068(3) 0.006(2) 0.013(2) -0.010(2)
C12 0.051(2) 0.063(3) 0.046(2) 0.0175(19) 0.0006(18) -0.0006(19)
C3 0.051(2) 0.055(2) 0.056(2) 0.0001(19) 0.0144(19) -0.0175(19)
C7 0.0372(19) 0.057(2) 0.044(2) 0.0049(17) 0.0007(16) -0.0047(17)
C13 0.043(2) 0.0438(19) 0.0395(19) 0.0078(15) 0.0084(15) -0.0039(15)
C35 0.047(2) 0.052(2) 0.0370(19) 0.0030(16) 0.0107(16) 0.0004(17)
C44 0.055(3) 0.090(4) 0.054(3) 0.009(2) 0.000(2) 0.011(2)
C4 0.077(3) 0.091(4) 0.083(4) -0.006(3) 0.044(3) -0.021(3)
C34 0.048(2) 0.051(2) 0.0395(19) 0.0030(16) 0.0141(16) 0.0061(17)
C17 0.057(3) 0.098(4) 0.067(3) 0.004(3) 0.033(2) -0.008(3)
C11 0.077(3) 0.080(3) 0.067(3) 0.040(3) 0.004(3) -0.009(3)
C32 0.057(3) 0.087(4) 0.084(4) 0.007(3) -0.008(3) 0.013(3)
C49 0.064(3) 0.038(2) 0.063(3) 0.0088(18) 0.013(2) -0.0019(18)
C48 0.064(3) 0.055(3) 0.070(3) -0.009(2) 0.014(2) -0.005(2)
C42 0.051(2) 0.042(2) 0.042(2) 0.0120(15) 0.0120(16) 0.0080(16)
C9 0.097(4) 0.110(4) 0.046(3) 0.007(3) -0.001(3) -0.014(3)
C41 0.045(2) 0.0404(19) 0.046(2) 0.0009(15) 0.0156(16) -0.0007(15)
C50 0.062(3) 0.079(3) 0.096(4) 0.027(3) 0.023(3) 0.009(3)
C45 0.052(3) 0.083(3) 0.080(3) 0.010(3) 0.002(2) 0.021(2)
C39 0.066(4) 0.120(6) 0.059(4) 0.026(3) 0.023(3) -0.008(4)
C37 0.074(4) 0.108(5) 0.042(3) 0.028(3) 0.010(3) 0.027(4)
C54 0.075(3) 0.066(3) 0.082(4) 0.030(3) 0.010(3) -0.001(2)
C26 0.125(6) 0.076(4) 0.112(6) -0.028(4) 0.038(5) -0.006(4)
C28 0.050(2) 0.045(2) 0.0345(19) 0.0054(15) 0.0131(15) 0.0024(16)
C16 0.049(2) 0.069(3) 0.050(2) -0.0015(19) 0.0179(18) -0.003(2)
C47 0.042(2) 0.045(2) 0.046(2) 0.0060(16) 0.0124(16) 0.0019(16)
C27 0.096(4) 0.068(3) 0.068(3) -0.001(3) 0.009(3) -0.007(3)
C52 0.148(7) 0.078(4) 0.103(5) 0.011(4) 0.068(5) -0.020(4)
C10 0.074(4) 0.097(4) 0.099(4) 0.046(3) 0.018(3) 0.032(3)
C18 0.051(3) 0.089(4) 0.081(3) 0.010(3) 0.023(2) -0.024(2)
C24 0.158(7) 0.110(5) 0.056(4) 0.002(3) 0.018(4) -0.046(5)
C33 0.098(4) 0.110(5) 0.080(4) 0.008(3) 0.024(3) 0.065(4)
C51 0.084(4) 0.094(4) 0.136(6) 0.026(4) 0.057(4) 0.007(3)
C43 0.054(2) 0.061(3) 0.049(2) 0.0012(19) 0.0079(19) 0.006(2)
C5 0.065(3) 0.136(6) 0.104(5) 0.030(4) -0.005(3) -0.049(4)
C25 0.139(6) 0.108(6) 0.083(5) -0.038(4) 0.047(4) -0.038(5)
C21 0.066(3) 0.087(4) 0.075(3) -0.025(3) 0.009(3) -0.017(3)
C31 0.085(4) 0.071(3) 0.110(4) 0.049(3) 0.026(3) 0.030(3)
C23 0.113(5) 0.066(3) 0.068(3) 0.001(3) -0.001(3) -0.008(3)
C14 0.0385(18) 0.0376(17) 0.0338(17) 0.0023(13) 0.0092(14) 0.0021(14)
C53 0.120(6) 0.088(4) 0.077(4) 0.028(3) 0.017(4) -0.025(4)
P1 0.0788(9) 0.0595(7) 0.0629(8) -0.0001(6) 0.0247(6) 0.0005(6)
F1 0.264(7) 0.220(6) 0.257(7) 0.160(6) 0.145(6) 0.150(6)
F2 0.288(8) 0.188(6) 0.188(6) 0.103(5) 0.078(5) 0.127(6)
F6 0.139(4) 0.177(4) 0.143(3) -0.032(3) 0.055(3) -0.030(3)
F5 0.139(4) 0.177(4) 0.143(3) -0.032(3) 0.055(3) -0.030(3)
F4 0.139(4) 0.177(4) 0.143(3) -0.032(3) 0.055(3) -0.030(3)
F3 0.139(4) 0.177(4) 0.143(3) -0.032(3) 0.055(3) -0.030(3)
C0AA 0.074(4) 0.108(5) 0.042(3) 0.028(3) 0.010(3) 0.027(4)
C1AA 0.126(6) 0.074(4) 0.041(3) 0.000(3) 0.008(3) 0.010(4)
C2AA 0.066(4) 0.120(6) 0.059(4) 0.026(3) 0.023(3) -0.008(4)
F2AA 0.139(4) 0.177(4) 0.143(3) -0.032(3) 0.055(3) -0.030(3)
F1AA 0.139(4) 0.177(4) 0.143(3) -0.032(3) 0.055(3) -0.030(3)
F0AA 0.139(4) 0.177(4) 0.143(3) -0.032(3) 0.055(3) -0.030(3)
F3AA 0.139(4) 0.177(4) 0.143(3) -0.032(3) 0.055(3) -0.030(3)

loop_
_atom_type_symbol
_atom_type_description
_atom_type_scat_dispersion_real
_atom_type_scat_dispersion_imag
_atom_type_scat_source
C C 0.0033 0.0016 'International Tables Vol C Tables 4.2.6.8 and 6.1.1.4'
H H 0.0000 0.0000 'International Tables Vol C Tables 4.2.6.8 and 6.1.1.4'
Cu Cu 0.3201 1.2651 'International Tables Vol C Tables 4.2.6.8 and 6.1.1.4'
F F 0.0171 0.0103 'International Tables Vol C Tables 4.2.6.8 and 6.1.1.4'
N N 0.0061 0.0033 'International Tables Vol C Tables 4.2.6.8 and 6.1.1.4'
O O 0.0106 0.0060 'International Tables Vol C Tables 4.2.6.8 and 6.1.1.4'
P P 0.1023 0.0942 'International Tables Vol C Tables 4.2.6.8 and 6.1.1.4'
S S 0.1246 0.1234 'International Tables Vol C Tables 4.2.6.8 and 6.1.1.4'

loop_
_geom_angle_atom_site_label_1
_geom_angle_atom_site_label_2
_geom_angle_atom_site_label_3
_geom_angle
S2 Cu O1 96.41(8)
N1 Cu S2 107.27(9)
N1 Cu O1 74.89(10)
N1 Cu O2 100.42(11)
O2 Cu S2 148.61(9)
O2 Cu O1 76.58(11)
N2 Cu S2 85.51(9)
N2 Cu N1 149.59(12)
N2 Cu O1 132.25(11)
N2 Cu O2 77.69(11)
C48 S2 Cu 105.81(16)
C47 S2 Cu 94.72(13)
C47 S2 C48 103.0(2)
C20 S1 C21 104.2(2)
C15 N1 Cu 119.6(2)
C14 N1 Cu 120.3(2)
C14 N1 C15 120.0(3)
C7 C8 C12 117.3(3)
C13 C8 C12 123.3(3)
C13 C8 C7 119.4(3)
C1 O1 Cu 108.0(2)
C28 O2 Cu 112.8(2)
C42 N2 Cu 117.9(2)
C41 N2 Cu 117.0(3)
C41 N2 C42 123.6(3)
C20 C15 N1 119.6(3)
C16 C15 N1 120.1(3)
C16 C15 C20 120.2(3)
H6A C6 H6B 109.5
H6A C6 H6C 109.5
H6B C6 H6C 109.5
C3 C6 H6A 109.5
C3 C6 H6B 109.5
C3 C6 H6C 109.5
C45 C46 H46 119.7
C45 C46 C47 120.5(4)
C47 C46 H46 119.7
C1 C2 C3 119.4(3)
C7 C2 C1 116.2(3)
C7 C2 C3 124.4(3)
C38 C36 C35 110.5(4)
C38 C36 C39 111.3(5)
C38 C36 C37 106.6(5)
C35 C36 C39 109.4(4)
C35 C36 C37 112.8(4)
C35 C36 C0AA 110.3(9)
C35 C36 C2AA 103.9(11)
C39 C36 C37 106.1(5)
C1AA C36 C35 106.5(12)
C1AA C36 C0AA 112(2)
C1AA C36 C2AA 117(2)
C2AA C36 C0AA 107.4(19)
O1 C1 C2 123.8(3)
O1 C1 C14 117.8(3)
C2 C1 C14 118.3(3)
C34 C29 C30 123.7(3)
C34 C29 C28 115.7(3)
C28 C29 C30 120.5(3)
C15 C20 S1 116.8(3)
C19 C20 S1 124.5(3)
C19 C20 C15 118.6(4)
C36 C38 H38A 109.5
C36 C38 H38B 109.5
C36 C38 H38C 109.5
H38A C38 H38B 109.5
H38A C38 H38C 109.5
H38B C38 H38C 109.5
C35 C40 H40 120.1
C35 C40 C41 119.7(4)
C41 C40 H40 120.1
C32 C30 C29 110.4(4)
C32 C30 C33 108.4(4)
C32 C30 C31 109.4(4)
C33 C30 C29 110.7(4)
C33 C30 C31 109.0(4)
C31 C30 C29 108.9(4)
C27 C22 C21 119.9(5)
C23 C22 C27 117.5(5)
C23 C22 C21 122.6(5)
C20 C19 H19 120.0
C18 C19 C20 119.9(4)
C18 C19 H19 120.0
C8 C12 C11 112.1(3)
C8 C12 C9 108.4(4)
C8 C12 C10 109.2(4)
C11 C12 C9 108.3(4)
C10 C12 C11 108.8(4)
C10 C12 C9 110.0(4)
C6 C3 C2 110.0(4)
C4 C3 C6 109.7(4)
C4 C3 C2 110.2(3)
C4 C3 C5 107.3(5)
C5 C3 C6 109.2(5)
C5 C3 C2 110.4(4)
C8 C7 H7 117.0
C2 C7 C8 126.0(3)
C2 C7 H7 117.0
C8 C13 H13 119.8
C8 C13 C14 120.5(3)
C14 C13 H13 119.8
C40 C35 C36 122.5(4)
C40 C35 C34 118.7(3)
C34 C35 C36 118.8(3)
C45 C44 H44 119.4
C45 C44 C43 121.2(4)
C43 C44 H44 119.4
C3 C4 H4A 109.5
C3 C4 H4B 109.5
C3 C4 H4C 109.5
H4A C4 H4B 109.5
H4A C4 H4C 109.5
H4B C4 H4C 109.5
C29 C34 C35 125.8(4)
C29 C34 H34 117.1
C35 C34 H34 117.1
C16 C17 H17 120.1
C18 C17 H17 120.1
C18 C17 C16 119.8(4)
C12 C11 H11A 109.5
C12 C11 H11B 109.5
C12 C11 H11C 109.5
H11A C11 H11B 109.5
H11A C11 H11C 109.5
H11B C11 H11C 109.5
C30 C32 H32A 109.5
C30 C32 H32B 109.5
C30 C32 H32C 109.5
H32A C32 H32B 109.5
H32A C32 H32C 109.5
H32B C32 H32C 109.5
C50 C49 C48 120.8(4)
C54 C49 C48 120.6(5)
C54 C49 C50 118.6(5)
S2 C48 H48A 108.2
S2 C48 H48B 108.2
C49 C48 S2 116.2(3)
C49 C48 H48A 108.2
C49 C48 H48B 108.2
H48A C48 H48B 107.4
C47 C42 N2 117.2(3)
C47 C42 C43 117.2(4)
C43 C42 N2 125.1(4)
C12 C9 H9A 109.5
C12 C9 H9B 109.5
C12 C9 H9C 109.5
H9A C9 H9B 109.5
H9A C9 H9C 109.5
H9B C9 H9C 109.5
N2 C41 C40 127.1(4)
N2 C41 C28 113.4(3)
C40 C41 C28 119.6(3)
C49 C50 H50 120.5
C51 C50 C49 119.1(6)
C51 C50 H50 120.5
C46 C45 H45 120.1
C44 C45 C46 119.7(4)
C44 C45 H45 120.1
C36 C39 H39A 109.5
C36 C39 H39B 109.5
C36 C39 H39C 109.5
H39A C39 H39B 109.5
H39A C39 H39C 109.5
H39B C39 H39C 109.5
C36 C37 H37A 109.5
C36 C37 H37B 109.5
C36 C37 H37C 109.5
H37A C37 H37B 109.5
H37A C37 H37C 109.5
H37B C37 H37C 109.5
C49 C54 H54 119.2
C53 C54 C49 121.6(6)
C53 C54 H54 119.2
C27 C26 H26 119.8
C25 C26 H26 119.8
C25 C26 C27 120.4(7)
O2 C28 C29 125.3(4)
O2 C28 C41 116.1(3)
C29 C28 C41 118.5(3)
C15 C16 H16 120.1
C17 C16 C15 119.9(4)
C17 C16 H16 120.1
C46 C47 S2 120.0(3)
C46 C47 C42 120.8(4)
C42 C47 S2 119.2(3)
C22 C27 H27 119.1
C26 C27 C22 121.8(6)
C26 C27 H27 119.1
C51 C52 H52 120.2
C53 C52 H52 120.2
C53 C52 C51 119.6(6)
C12 C10 H10A 109.5
C12 C10 H10B 109.5
C12 C10 H10C 109.5
H10A C10 H10B 109.5
H10A C10 H10C 109.5
H10B C10 H10C 109.5
C19 C18 H18 119.2
C17 C18 C19 121.6(4)
C17 C18 H18 119.2
C25 C24 H24 120.0
C25 C24 C23 120.1(6)
C23 C24 H24 120.0
C30 C33 H33A 109.5
C30 C33 H33B 109.5
C30 C33 H33C 109.5
H33A C33 H33B 109.5
H33A C33 H33C 109.5
H33B C33 H33C 109.5
C50 C51 H51 119.5
C52 C51 C50 121.0(6)
C52 C51 H51 119.5
C44 C43 C42 120.3(4)
C44 C43 H43 119.8
C42 C43 H43 119.8
C3 C5 H5A 109.5
C3 C5 H5B 109.5
C3 C5 H5C 109.5
H5A C5 H5B 109.5
H5A C5 H5C 109.5
H5B C5 H5C 109.5
C26 C25 C24 119.7(7)
C26 C25 H25 120.1
C24 C25 H25 120.1
S1 C21 H21A 110.5
S1 C21 H21B 110.5
C22 C21 S1 106.4(3)
C22 C21 H21A 110.5
C22 C21 H21B 110.5
H21A C21 H21B 108.6
C30 C31 H31A 109.5
C30 C31 H31B 109.5
C30 C31 H31C 109.5
H31A C31 H31B 109.5
H31A C31 H31C 109.5
H31B C31 H31C 109.5
C22 C23 C24 120.5(6)
C22 C23 H23 119.7
C24 C23 H23 119.7
N1 C14 C1 114.7(3)
N1 C14 C13 126.0(3)
C13 C14 C1 119.3(3)
C54 C53 H53 120.0
C52 C53 C54 120.1(6)
C52 C53 H53 120.0
F1 P1 F2 176.9(4)
F1 P1 F6 86.4(5)
F1 P1 F5 89.7(5)
F1 P1 F4 80.2(6)
F1 P1 F3 98.4(6)
F1 P1 F2AA 104.0(6)
F1 P1 F1AA 95.0(5)
F1 P1 F0AA 81.6(6)
F1 P1 F3AA 86.2(6)
F2 P1 F6 96.6(5)
F2 P1 F5 87.4(5)
F2 P1 F4 100.8(6)
F2 P1 F3 80.4(6)
F2 P1 F2AA 78.8(5)
F2 P1 F1AA 83.2(5)
F2 P1 F0AA 95.5(6)
F2 P1 F3AA 95.5(6)
F6 P1 F5 176.0(7)
F6 P1 F1AA 145.8(6)
F4 P1 F6 91.6(5)
F4 P1 F5 88.6(6)
F4 P1 F1AA 55.3(5)
F3 P1 F6 91.2(6)
F3 P1 F5 88.4(5)
F3 P1 F4 176.7(6)
F3 P1 F2AA 133.8(6)
F3 P1 F1AA 122.1(6)
F3 P1 F0AA 46.9(5)
F3 P1 F3AA 57.3(5)
F2AA P1 F6 51.3(5)
F2AA P1 F5 130.9(6)
F2AA P1 F4 49.5(5)
F2AA P1 F1AA 95.7(6)
F2AA P1 F0AA 173.5(7)
F2AA P1 F3AA 84.2(5)
F1AA P1 F5 35.5(4)
F0AA P1 F6 133.3(6)
F0AA P1 F5 44.9(5)
F0AA P1 F4 129.8(6)
F0AA P1 F1AA 80.4(5)
F0AA P1 F3AA 99.5(6)
F3AA P1 F6 34.5(4)
F3AA P1 F5 144.3(6)
F3AA P1 F4 125.3(6)
F3AA P1 F1AA 178.7(7)
F2AA F6 P1 63.0(6)
F3AA F6 P1 71.2(10)
F3AA F6 F2AA 130.3(15)
F1AA F5 P1 70.3(9)
F1AA F5 F0AA 134.7(14)
F0AA F5 P1 64.5(7)
F2AA F4 P1 64.7(6)
F2AA F4 F1AA 114.4(11)
F1AA F4 P1 63.1(6)
F0AA F3 P1 66.8(7)
F0AA F3 F3AA 121.0(11)
F3AA F3 P1 61.7(6)
C36 C0AA H0AA 109.5
C36 C0AA H0AB 109.5
C36 C0AA H0AC 109.5
H0AA C0AA H0AB 109.5
H0AA C0AA H0AC 109.5
H0AB C0AA H0AC 109.5
C36 C1AA H1AA 109.5
C36 C1AA H1AB 109.5
C36 C1AA H1AC 109.5
H1AA C1AA H1AB 109.5
H1AA C1AA H1AC 109.5
H1AB C1AA H1AC 109.5
C36 C2AA H2AA 109.5
C36 C2AA H2AB 109.5
C36 C2AA H2AC 109.5
H2AA C2AA H2AB 109.5
H2AA C2AA H2AC 109.5
H2AB C2AA H2AC 109.5
F6 F2AA P1 65.7(6)
F4 F2AA P1 65.8(6)
F4 F2AA F6 116.2(11)
F5 F1AA P1 74.2(10)
F5 F1AA F4 130.4(14)
F4 F1AA P1 61.6(6)
F5 F0AA P1 70.5(7)
F5 F0AA F3 129.0(12)
F3 F0AA P1 66.3(7)
F6 F3AA P1 74.4(11)
F6 F3AA F3 134.0(15)
F3 F3AA P1 61.0(6)

loop_
_geom_bond_atom_site_label_1
_geom_bond_atom_site_label_2
_geom_bond_distance
Cu S2 2.3279(11)
Cu N1 1.975(3)
Cu O1 2.346(3)
Cu O2 2.138(3)
Cu N2 1.958(3)
S2 C48 1.843(5)
S2 C47 1.772(4)
S1 C20 1.754(4)
S1 C21 1.811(5)
N1 C15 1.421(4)
N1 C14 1.307(4)
C8 C12 1.512(5)
C8 C7 1.457(5)
C8 C13 1.348(5)
O1 C1 1.225(4)
O2 C28 1.239(4)
N2 C42 1.410(5)
N2 C41 1.321(5)
C15 C20 1.399(5)
C15 C16 1.390(5)
C6 H6A 0.9600
C6 H6B 0.9600
C6 H6C 0.9600
C6 C3 1.526(7)
C46 H46 0.9300
C46 C45 1.372(7)
C46 C47 1.385(5)
C2 C1 1.469(5)
C2 C3 1.527(5)
C2 C7 1.350(5)
C36 C38 1.499(7)
C36 C35 1.530(5)
C36 C39 1.532(7)
C36 C37 1.550(7)
C36 C0AA 1.62(3)
C36 C1AA 1.39(3)
C36 C2AA 1.53(3)
C1 C14 1.517(5)
C29 C30 1.526(5)
C29 C34 1.363(5)
C29 C28 1.451(5)
C20 C19 1.391(5)
C38 H38A 0.9600
C38 H38B 0.9600
C38 H38C 0.9600
C40 H40 0.9300
C40 C35 1.363(5)
C40 C41 1.426(5)
C30 C32 1.520(6)
C30 C33 1.520(6)
C30 C31 1.526(6)
C22 C27 1.373(7)
C22 C21 1.498(7)
C22 C23 1.362(7)
C19 H19 0.9300
C19 C18 1.374(7)
C12 C11 1.534(6)
C12 C9 1.540(7)
C12 C10 1.525(7)
C3 C4 1.521(6)
C3 C5 1.522(7)
C7 H7 0.9300
C13 H13 0.9300
C13 C14 1.428(5)
C35 C34 1.438(5)
C44 H44 0.9300
C44 C45 1.355(7)
C44 C43 1.381(6)
C4 H4A 0.9600
C4 H4B 0.9600
C4 H4C 0.9600
C34 H34 0.9300
C17 H17 0.9300
C17 C16 1.379(6)
C17 C18 1.356(7)
C11 H11A 0.9600
C11 H11B 0.9600
C11 H11C 0.9600
C32 H32A 0.9600
C32 H32B 0.9600
C32 H32C 0.9600
C49 C48 1.489(6)
C49 C50 1.381(7)
C49 C54 1.370(6)
C48 H48A 0.9700
C48 H48B 0.9700
C42 C47 1.397(5)
C42 C43 1.408(5)
C9 H9A 0.9600
C9 H9B 0.9600
C9 H9C 0.9600
C41 C28 1.471(5)
C50 H50 0.9300
C50 C51 1.379(8)
C45 H45 0.9300
C39 H39A 0.9600
C39 H39B 0.9600
C39 H39C 0.9600
C37 H37A 0.9600
C37 H37B 0.9600
C37 H37C 0.9600
C54 H54 0.9300
C54 C53 1.362(8)
C26 H26 0.9300
C26 C27 1.358(8)
C26 C25 1.348(10)
C16 H16 0.9300
C27 H27 0.9300
C52 H52 0.9300
C52 C51 1.370(10)
C52 C53 1.347(10)
C10 H10A 0.9600
C10 H10B 0.9600
C10 H10C 0.9600
C18 H18 0.9300
C24 H24 0.9300
C24 C25 1.351(11)
C24 C23 1.396(9)
C33 H33A 0.9600
C33 H33B 0.9600
C33 H33C 0.9600
C51 H51 0.9300
C43 H43 0.9300
C5 H5A 0.9600
C5 H5B 0.9600
C5 H5C 0.9600
C25 H25 0.9300
C21 H21A 0.9700
C21 H21B 0.9700
C31 H31A 0.9600
C31 H31B 0.9600
C31 H31C 0.9600
C23 H23 0.9300
C53 H53 0.9300
P1 F1 1.516(5)
P1 F2 1.517(5)
P1 F6 1.565(10)
P1 F5 1.602(10)
P1 F4 1.545(10)
P1 F3 1.529(10)
P1 F2AA 1.531(10)
P1 F1AA 1.567(10)
P1 F0AA 1.534(10)
P1 F3AA 1.539(11)
F6 F2AA 1.340(13)
F6 F3AA 0.920(12)
F5 F1AA 0.967(11)
F5 F0AA 1.201(13)
F4 F2AA 1.287(13)
F4 F1AA 1.444(13)
F3 F0AA 1.220(12)
F3 F3AA 1.471(14)
C0AA H0AA 0.9600
C0AA H0AB 0.9600
C0AA H0AC 0.9600
C1AA H1AA 0.9600
C1AA H1AB 0.9600
C1AA H1AC 0.9600
C2AA H2AA 0.9600
C2AA H2AB 0.9600
C2AA H2AC 0.9600

loop_
_geom_torsion_atom_site_label_1
_geom_torsion_atom_site_label_2
_geom_torsion_atom_site_label_3
_geom_torsion_atom_site_label_4
_geom_torsion
Cu S2 C48 C49 -53.6(4)
Cu S2 C47 C46 -163.6(3)
Cu S2 C47 C42 15.2(3)
Cu N1 C15 C20 -55.6(4)
Cu N1 C15 C16 121.6(3)
Cu N1 C14 C1 -8.6(4)
Cu N1 C14 C13 170.2(3)
Cu O1 C1 C2 -164.2(3)
Cu O1 C1 C14 19.9(4)
Cu O2 C28 C29 170.5(3)
Cu O2 C28 C41 -12.6(4)
Cu N2 C42 C47 -17.6(4)
Cu N2 C42 C43 154.6(3)
Cu N2 C41 C40 162.4(3)
Cu N2 C41 C28 -17.4(4)
S1 C20 C19 C18 -176.2(4)
N1 C15 C20 S1 -6.3(5)
N1 C15 C20 C19 177.9(3)
N1 C15 C16 C17 -177.4(4)
C8 C13 C14 N1 -174.3(4)
C8 C13 C14 C1 4.5(5)
O1 C1 C14 N1 -10.5(5)
O1 C1 C14 C13 170.6(3)
N2 C42 C47 S2 -1.7(5)
N2 C42 C47 C46 177.0(4)
N2 C42 C43 C44 -177.3(4)
N2 C41 C28 O2 20.1(5)
N2 C41 C28 C29 -162.8(3)
C15 N1 C14 C1 167.9(3)
C15 N1 C14 C13 -13.3(5)
C15 C20 C19 C18 -0.7(6)
C2 C1 C14 N1 173.3(3)
C2 C1 C14 C13 -5.6(5)
C36 C35 C34 C29 -177.9(4)
C1 C2 C3 C6 -62.6(5)
C1 C2 C3 C4 58.4(5)
C1 C2 C3 C5 176.8(4)
C1 C2 C7 C8 -1.5(6)
C20 S1 C21 C22 176.5(4)
C20 C15 C16 C17 -0.2(6)
C20 C19 C18 C17 0.2(8)
C38 C36 C35 C40 117.3(5)
C38 C36 C35 C34 -60.8(6)
C40 C35 C34 C29 3.9(6)
C40 C41 C28 O2 -159.8(4)
C40 C41 C28 C29 17.4(5)
C30 C29 C34 C35 -179.8(4)
C30 C29 C28 O2 -13.7(6)
C30 C29 C28 C41 169.5(3)
C12 C8 C7 C2 -178.7(4)
C12 C8 C13 C14 177.2(4)
C3 C2 C1 O1 7.3(6)
C3 C2 C1 C14 -176.8(3)
C3 C2 C7 C8 179.3(4)
C7 C8 C12 C11 177.3(4)
C7 C8 C12 C9 -63.1(5)
C7 C8 C12 C10 56.7(5)
C7 C8 C13 C14 -1.9(6)
C7 C2 C1 O1 -171.9(4)
C7 C2 C1 C14 4.0(5)
C7 C2 C3 C6 116.5(5)
C7 C2 C3 C4 -122.5(5)
C7 C2 C3 C5 -4.1(6)
C13 C8 C12 C11 -1.7(6)
C13 C8 C12 C9 117.8(5)
C13 C8 C12 C10 -122.4(5)
C13 C8 C7 C2 0.4(6)
C35 C40 C41 N2 170.1(4)
C35 C40 C41 C28 -10.2(6)
C34 C29 C30 C32 -112.5(5)
C34 C29 C30 C33 7.5(6)
C34 C29 C30 C31 127.3(5)
C34 C29 C28 O2 163.3(4)
C34 C29 C28 C41 -13.5(5)
C49 C50 C51 C52 0.8(9)
C49 C54 C53 C52 1.4(9)
C48 S2 C47 C46 89.0(4)
C48 S2 C47 C42 -92.3(3)
C48 C49 C50 C51 179.8(5)
C48 C49 C54 C53 179.1(5)
C42 N2 C41 C40 -3.4(6)
C42 N2 C41 C28 176.8(3)
C41 N2 C42 C47 148.0(4)
C41 N2 C42 C43 -39.7(6)
C41 C40 C35 C36 -178.4(4)
C41 C40 C35 C34 -0.3(6)
C50 C49 C48 S2 96.9(5)
C50 C49 C54 C53 -1.6(8)
C45 C46 C47 S2 178.0(4)
C45 C46 C47 C42 -0.8(7)
C45 C44 C43 C42 2.5(8)
C39 C36 C35 C40 -119.8(5)
C39 C36 C35 C34 62.1(5)
C37 C36 C35 C40 -1.9(6)
C37 C36 C35 C34 180.0(4)
C54 C49 C48 S2 -83.8(5)
C54 C49 C50 C51 0.5(8)
C28 C29 C30 C32 64.2(5)
C28 C29 C30 C33 -175.8(4)
C28 C29 C30 C31 -56.0(5)
C28 C29 C34 C35 3.3(6)
C16 C15 C20 S1 176.6(3)
C16 C15 C20 C19 0.7(6)
C16 C17 C18 C19 0.3(8)
C47 S2 C48 C49 45.2(4)
C47 C46 C45 C44 -2.0(8)
C47 C42 C43 C44 -5.1(6)
C27 C22 C21 S1 -105.7(5)
C27 C22 C23 C24 0.3(8)
C27 C26 C25 C24 0.3(11)
C18 C17 C16 C15 -0.3(8)
C51 C52 C53 C54 -0.1(10)
C43 C44 C45 C46 1.1(8)
C43 C42 C47 S2 -174.6(3)
C43 C42 C47 C46 4.2(6)
C25 C26 C27 C22 0.6(10)
C25 C24 C23 C22 0.6(10)
C21 S1 C20 C15 173.9(3)
C21 S1 C20 C19 -10.5(4)
C21 C22 C27 C26 177.6(5)
C21 C22 C23 C24 -178.1(5)
C23 C22 C27 C26 -0.9(8)
C23 C22 C21 S1 72.7(6)
C23 C24 C25 C26 -0.9(11)
C14 N1 C15 C20 127.8(4)
C14 N1 C15 C16 -55.0(5)
C53 C52 C51 C50 -1.1(10)
P1 F6 F2AA F4 43.7(10)
P1 F6 F3AA F3 14.1(19)
P1 F5 F1AA F4 -27.0(16)
P1 F5 F0AA F3 -33.4(14)
P1 F4 F2AA F6 -43.7(10)
P1 F4 F1AA F5 29.8(18)
P1 F3 F0AA F5 34.6(15)
P1 F3 F3AA F6 -16(2)
F1 P1 F6 F2AA -111.2(8)
F1 P1 F6 F3AA 88.6(13)
F1 P1 F5 F1AA 99.1(12)
F1 P1 F5 F0AA -78.4(9)
F1 P1 F4 F2AA 118.1(8)
F1 P1 F4 F1AA -103.2(7)
F1 P1 F3 F0AA 70.2(8)
F1 P1 F3 F3AA -80.0(7)
F1 P1 F2AA F6 73.5(8)
F1 P1 F2AA F4 -63.7(8)
F1 P1 F1AA F5 -82.4(12)
F1 P1 F1AA F4 74.4(7)
F1 P1 F0AA F5 98.1(9)
F1 P1 F0AA F3 -109.8(9)
F1 P1 F3AA F6 -89.1(13)
F1 P1 F3AA F3 102.4(7)
F2 P1 F6 F2AA 69.9(8)
F2 P1 F6 F3AA -90.2(13)
F2 P1 F5 F1AA -82.0(12)
F2 P1 F5 F0AA 100.5(9)
F2 P1 F4 F2AA -64.9(8)
F2 P1 F4 F1AA 73.8(7)
F2 P1 F3 F0AA -106.9(9)
F2 P1 F3 F3AA 102.9(7)
F2 P1 F2AA F6 -108.0(8)
F2 P1 F2AA F4 114.9(8)
F2 P1 F1AA F5 95.0(12)
F2 P1 F1AA F4 -108.2(7)
F2 P1 F0AA F5 -80.7(9)
F2 P1 F0AA F3 71.4(9)
F2 P1 F3AA F6 93.6(13)
F2 P1 F3AA F3 -74.9(7)
F6 P1 F4 F2AA 32.0(9)
F6 P1 F4 F1AA 170.8(8)
F6 P1 F3 F0AA 156.7(9)
F6 P1 F3 F3AA 6.5(9)
F6 P1 F2AA F4 -137.2(12)
F6 P1 F1AA F5 -173.3(11)
F6 P1 F1AA F4 -16.5(15)
F6 P1 F0AA F5 175.0(9)
F6 P1 F0AA F3 -32.9(13)
F6 P1 F3AA F3 -168.5(16)
F5 P1 F4 F2AA -152.0(9)
F5 P1 F4 F1AA -13.2(9)
F5 P1 F3 F0AA -19.3(9)
F5 P1 F3 F3AA -169.5(8)
F5 P1 F2AA F6 175.6(8)
F5 P1 F2AA F4 38.4(12)
F5 P1 F1AA F4 156.8(15)
F5 P1 F0AA F3 152.1(13)
F5 P1 F3AA F6 -173.3(11)
F5 P1 F3AA F3 18.2(14)
F4 P1 F6 F2AA -31.1(9)
F4 P1 F6 F3AA 168.7(13)
F4 P1 F5 F1AA 18.9(13)
F4 P1 F5 F0AA -158.6(10)
F4 P1 F2AA F6 137.2(12)
F4 P1 F1AA F5 -156.8(15)
F4 P1 F0AA F5 28.3(12)
F4 P1 F0AA F3 -179.6(9)
F4 P1 F3AA F6 -13.9(16)
F4 P1 F3AA F3 177.7(8)
F3 P1 F6 F2AA 150.5(9)
F3 P1 F6 F3AA -9.7(14)
F3 P1 F5 F1AA -162.5(13)
F3 P1 F5 F0AA 20.0(10)
F3 P1 F2AA F6 -43.1(12)
F3 P1 F2AA F4 179.8(9)
F3 P1 F1AA F5 20.8(15)
F3 P1 F1AA F4 177.6(8)
F3 P1 F0AA F5 -152.1(13)
F3 P1 F3AA F6 168.5(16)
C0AA C36 C35 C40 -172.6(15)
C0AA C36 C35 C34 9.3(16)
C1AA C36 C35 C40 -51.4(19)
C1AA C36 C35 C34 130.5(19)
C2AA C36 C35 C40 72.6(16)
C2AA C36 C35 C34 -105.5(16)
F2AA P1 F6 F3AA -160.1(17)
F2AA P1 F5 F1AA -9.3(16)
F2AA P1 F5 F0AA 173.2(9)
F2AA P1 F4 F1AA 138.8(11)
F2AA P1 F3 F0AA -171.1(9)
F2AA P1 F3 F3AA 38.7(11)
F2AA P1 F1AA F5 172.9(12)
F2AA P1 F1AA F4 -30.2(8)
F2AA P1 F3AA F6 15.5(13)
F2AA P1 F3AA F3 -153.0(8)
F2AA F6 F3AA P1 -23.4(18)
F2AA F6 F3AA F3 -9(4)
F2AA F4 F1AA P1 40.9(9)
F2AA F4 F1AA F5 71(2)
F1AA P1 F6 F2AA -17.6(15)
F1AA P1 F6 F3AA -177.7(12)
F1AA P1 F5 F0AA -177.5(17)
F1AA P1 F4 F2AA -138.8(11)
F1AA P1 F3 F0AA -31.2(11)
F1AA P1 F3 F3AA 178.6(8)
F1AA P1 F2AA F6 170.2(9)
F1AA P1 F2AA F4 33.0(9)
F1AA P1 F0AA F5 1.5(10)
F1AA P1 F0AA F3 153.6(10)
F1AA F5 F0AA P1 -3(2)
F1AA F5 F0AA F3 -37(3)
F1AA F4 F2AA P1 -40.2(9)
F1AA F4 F2AA F6 -83.9(15)
F0AA P1 F6 F2AA 173.9(9)
F0AA P1 F6 F3AA 13.7(17)
F0AA P1 F5 F1AA 177.5(17)
F0AA P1 F4 F2AA -171.6(9)
F0AA P1 F4 F1AA -32.8(11)
F0AA P1 F3 F3AA -150.2(12)
F0AA P1 F1AA F5 -1.8(12)
F0AA P1 F1AA F4 155.0(9)
F0AA P1 F3AA F6 -169.9(13)
F0AA P1 F3AA F3 21.6(9)
F0AA F5 F1AA P1 3(2)
F0AA F5 F1AA F4 -24(4)
F0AA F3 F3AA P1 -32.2(12)
F0AA F3 F3AA F6 -48(3)
F3AA P1 F6 F2AA 160.1(17)
F3AA P1 F5 F1AA -177.8(12)
F3AA P1 F5 F0AA 4.7(16)
F3AA P1 F4 F2AA 39.8(11)
F3AA P1 F4 F1AA 178.6(8)
F3AA P1 F3 F0AA 150.2(12)
F3AA P1 F2AA F6 -11.2(9)
F3AA P1 F2AA F4 -148.3(9)
F3AA P1 F0AA F5 -177.2(9)
F3AA P1 F0AA F3 -25.1(10)
F3AA F6 F2AA P1 25(2)
F3AA F6 F2AA F4 69(3)
F3AA F3 F0AA P1 30.7(11)
F3AA F3 F0AA F5 65(2)
